data_4027349
loop_
_publ_author_name
'Dongxu Shu'
'Xiaoxun Li'
'Min Zhang'
'Patrick J. Robichaux'
'Ilia A. Guzei'
'Weiping Tang'

_publ_contact_author_address
;
Department of Chemistry
University of Wisconsin-Madison
1101 University Ave
Madison, WI  53706
USA
;
_publ_contact_author_email iguzei@chem.wisc.edu
_publ_contact_author_fax 608-262-0381
_publ_contact_author_name
;
Guzei, Ilia A. 
;
_publ_contact_author_phone 608-263-4694
_publ_section_title
;
 Rhodium-Catalyzed Carbonylation of Cyclopropyl Substituted Propargyl
 Esters: A Tandem 1,3-Acyloxy Migration [5 + 1] Cycloaddition
;
_journal_name_full 'Journal of Organic Chemistry'
_journal_page_first 6463
_journal_page_last 6472
_journal_paper_doi 10.1021/jo300973r
_journal_volume 77
_journal_year 2012
_chemical_formula_moiety 'C16 H24 O3'
_chemical_formula_sum 'C16 H24 O3'
_chemical_formula_weight 264.35
_space_group_IT_number 14
_symmetry_cell_setting monoclinic
_symmetry_Int_Tables_number 14
_symmetry_space_group_name_Hall '-P 2yn'
_symmetry_space_group_name_H-M 'P 1 21/n 1'
_atom_sites_solution_hydrogens geom
_atom_sites_solution_primary direct
_atom_sites_solution_secondary difmap
_audit_creation_method
;
manual editing of the CIF file 
created by SHELXTL Ver. 6.10
and processed with modiCIfer-03272007. 
;
_audit_update_record
;
2010-12-14 # Formatted by publCIF
;
_cell_angle_alpha 90.00
_cell_angle_beta 95.8150(10)
_cell_angle_gamma 90.00
_cell_formula_units_Z 4
_cell_length_a 10.5042(2)
_cell_length_b 6.09200(10)
_cell_length_c 24.0074(4)
_cell_measurement_reflns_used 9968
_cell_measurement_temperature 100(1)
_cell_measurement_theta_max 68.8124
_cell_measurement_theta_min 3.7013
_cell_volume 1528.37(5)
_computing_cell_refinement 'SAINT Ver. 7.24A (Bruker-AXS, 2007)'
_computing_data_collection 'APEX2 Ver. 2.1-4 (Bruker-AXS, 2007)'
_computing_data_reduction 'SAINT Ver. 7.24A'
_computing_molecular_graphics SHELXTL
_computing_publication_material SHELXTL
_computing_structure_refinement SHELXTL
_computing_structure_solution 'SHELXTL (Sheldrick, 2008)'
_diffrn_ambient_temperature 100(1)
_diffrn_measured_fraction_theta_full 0.990
_diffrn_measured_fraction_theta_max 0.984
_diffrn_measurement_device_type 'Bruker SMART APEX2 area detector'
_diffrn_measurement_method '0.50\% \w and 0.5 \% \f scans'
_diffrn_radiation_monochromator graphite
_diffrn_radiation_source 'fine-focus sealed tube'
_diffrn_radiation_type 'Cu K\a'
_diffrn_radiation_wavelength 1.54178
_diffrn_reflns_av_R_equivalents 0.0269
_diffrn_reflns_av_sigmaI/netI 0.0138
_diffrn_reflns_limit_h_max 12
_diffrn_reflns_limit_h_min -12
_diffrn_reflns_limit_k_max 7
_diffrn_reflns_limit_k_min -7
_diffrn_reflns_limit_l_max 23
_diffrn_reflns_limit_l_min -28
_diffrn_reflns_number 23125
_diffrn_reflns_theta_full 67.00
_diffrn_reflns_theta_max 69.54
_diffrn_reflns_theta_min 3.70
_exptl_absorpt_coefficient_mu 0.619
_exptl_absorpt_correction_T_max 0.9238
_exptl_absorpt_correction_T_min 0.8217
_exptl_absorpt_correction_type analytical
_exptl_absorpt_process_details
;
SADABS  (Bruker-AXS, 2007)
;
_exptl_crystal_colour colourless
_exptl_crystal_density_diffrn 1.149
_exptl_crystal_description needle
_exptl_crystal_F_000 576
_exptl_crystal_size_max 0.33
_exptl_crystal_size_mid 0.15
_exptl_crystal_size_min 0.13
_refine_diff_density_max 0.310
_refine_diff_density_min -0.196
_refine_diff_density_rms 0.037
_refine_ls_extinction_method none
_refine_ls_goodness_of_fit_ref 1.173
_refine_ls_hydrogen_treatment constr
_refine_ls_matrix_type full
_refine_ls_number_parameters 178
_refine_ls_number_reflns 2835
_refine_ls_number_restraints 0
_refine_ls_restrained_S_all 1.173
_refine_ls_R_factor_all 0.0388
_refine_ls_R_factor_gt 0.0361
_refine_ls_shift/su_max 0.000
_refine_ls_shift/su_mean 0.000
_refine_ls_structure_factor_coef Fsqd
_refine_ls_weighting_details 'calc w=1/[\s^2^(Fo^2^)+(0.1000P)^2^+0.0000P] where P=(Fo^2^+2Fc^2^)/3'
_refine_ls_weighting_scheme calc
_refine_ls_wR_factor_gt 0.1272
_refine_ls_wR_factor_ref 0.1310
_reflns_number_gt 2621
_reflns_number_total 2835
_reflns_threshold_expression I>2\s(I)
_cod_data_source_file jo300973r_si_002.cif
_cod_data_source_block tang04
_cod_original_sg_symbol_Hall '-P 2yn      '
_cod_original_sg_symbol_H-M 'P 1 21/n 1 '
_cod_database_code 4027349

loop_
_symmetry_equiv_pos_as_xyz
'x, y, z'
'-x+1/2, y+1/2, -z+1/2'
'-x, -y, -z'
'x-1/2, -y-1/2, z-1/2'

loop_
_atom_site_label
_atom_site_type_symbol
_atom_site_fract_x
_atom_site_fract_y
_atom_site_fract_z
_atom_site_U_iso_or_equiv
_atom_site_adp_type
_atom_site_occupancy
_atom_site_symmetry_multiplicity
_atom_site_calc_flag
_atom_site_refinement_flags
O1 O 0.37789(7) 0.01560(12) 0.05270(3) 0.0214(2) Uani 1 1 d .
O2 O 0.37147(6) 0.28081(11) 0.11788(3) 0.0171(2) Uani 1 1 d .
O3 O 0.80571(7) 0.07364(13) 0.10449(3) 0.0265(2) Uani 1 1 d .
C1 C 0.10643(10) 0.20700(18) 0.03990(5) 0.0236(3) Uani 1 1 d .
H1A H 0.1296 0.3629 0.0417 0.035 Uiso 1 1 calc R
H1B H 0.0138 0.1917 0.0408 0.035 Uiso 1 1 calc R
H1C H 0.1315 0.1434 0.0051 0.035 Uiso 1 1 calc R
C2 C 0.14447(10) -0.15956(17) 0.08660(5) 0.0226(3) Uani 1 1 d .
H2A H 0.1694 -0.2186 0.0513 0.034 Uiso 1 1 calc R
H2B H 0.0523 -0.1801 0.0880 0.034 Uiso 1 1 calc R
H2C H 0.1913 -0.2369 0.1181 0.034 Uiso 1 1 calc R
C3 C 0.13573(10) 0.18157(19) 0.14479(5) 0.0231(3) Uani 1 1 d .
H3A H 0.1845 0.1107 0.1768 0.035 Uiso 1 1 calc R
H3B H 0.0441 0.1555 0.1465 0.035 Uiso 1 1 calc R
H3C H 0.1526 0.3398 0.1459 0.035 Uiso 1 1 calc R
C4 C 0.17638(9) 0.08591(16) 0.09041(4) 0.0181(3) Uani 1 1 d .
C5 C 0.31856(9) 0.11622(16) 0.08456(4) 0.0154(2) Uani 1 1 d .
C6 C 0.49798(9) 0.34104(16) 0.10896(4) 0.0159(2) Uani 1 1 d .
C7 C 0.51458(10) 0.52655(17) 0.08173(4) 0.0194(3) Uani 1 1 d .
H7 H 0.4431 0.6167 0.0700 0.023 Uiso 1 1 calc R
C8 C 0.64609(10) 0.59418(18) 0.06948(5) 0.0230(3) Uani 1 1 d .
H8A H 0.6903 0.6700 0.1024 0.028 Uiso 1 1 calc R
H8B H 0.6400 0.6972 0.0374 0.028 Uiso 1 1 calc R
C9 C 0.72210(10) 0.39036(18) 0.05561(5) 0.0227(3) Uani 1 1 d .
H9A H 0.6873 0.3347 0.0184 0.027 Uiso 1 1 calc R
H9B H 0.8122 0.4335 0.0531 0.027 Uiso 1 1 calc R
C10 C 0.71931(9) 0.20676(17) 0.09780(4) 0.0191(3) Uani 1 1 d .
C11 C 0.60461(9) 0.19840(16) 0.13120(4) 0.0166(2) Uani 1 1 d .
C12 C 0.61881(9) 0.07702(16) 0.17817(4) 0.0186(3) Uani 1 1 d .
H12 H 0.6956 -0.0066 0.1819 0.022 Uiso 1 1 calc R
C13 C 0.53798(10) 0.04555(17) 0.22643(4) 0.0208(3) Uani 1 1 d .
C14 C 0.47411(11) 0.25776(18) 0.24394(5) 0.0249(3) Uani 1 1 d .
H14A H 0.5397 0.3699 0.2533 0.037 Uiso 1 1 calc R
H14B H 0.4282 0.2289 0.2767 0.037 Uiso 1 1 calc R
H14C H 0.4137 0.3099 0.2130 0.037 Uiso 1 1 calc R
C15 C 0.43776(11) -0.13371(18) 0.21073(5) 0.0241(3) Uani 1 1 d .
H15A H 0.3791 -0.0841 0.1789 0.036 Uiso 1 1 calc R
H15B H 0.3894 -0.1630 0.2428 0.036 Uiso 1 1 calc R
H15C H 0.4809 -0.2683 0.2005 0.036 Uiso 1 1 calc R
C16 C 0.62758(12) -0.0347(2) 0.27697(5) 0.0293(3) Uani 1 1 d .
H16A H 0.6675 -0.1734 0.2675 0.044 Uiso 1 1 calc R
H16B H 0.5782 -0.0574 0.3090 0.044 Uiso 1 1 calc R
H16C H 0.6941 0.0755 0.2866 0.044 Uiso 1 1 calc R

loop_
_atom_site_aniso_label
_atom_site_aniso_U_11
_atom_site_aniso_U_22
_atom_site_aniso_U_33
_atom_site_aniso_U_23
_atom_site_aniso_U_13
_atom_site_aniso_U_12
O1 0.0203(4) 0.0226(4) 0.0219(4) -0.0052(3) 0.0050(3) 0.0001(3)
O2 0.0152(4) 0.0180(4) 0.0183(4) -0.0022(3) 0.0028(3) -0.0012(3)
O3 0.0183(4) 0.0264(4) 0.0352(5) 0.0008(3) 0.0045(3) 0.0024(3)
C1 0.0203(5) 0.0244(6) 0.0255(6) 0.0026(4) -0.0014(4) -0.0002(4)
C2 0.0236(5) 0.0188(5) 0.0258(6) -0.0007(4) 0.0043(4) -0.0043(4)
C3 0.0198(5) 0.0262(5) 0.0244(6) -0.0048(4) 0.0071(4) -0.0009(4)
C4 0.0168(5) 0.0185(5) 0.0190(6) -0.0019(4) 0.0023(4) -0.0014(4)
C5 0.0166(5) 0.0159(5) 0.0135(5) 0.0014(3) 0.0006(4) 0.0007(4)
C6 0.0166(5) 0.0179(5) 0.0134(5) -0.0018(4) 0.0018(4) -0.0015(4)
C7 0.0215(5) 0.0188(5) 0.0178(6) -0.0004(4) 0.0011(4) 0.0008(4)
C8 0.0268(6) 0.0207(5) 0.0217(6) 0.0041(4) 0.0041(4) -0.0045(4)
C9 0.0214(5) 0.0281(6) 0.0192(6) 0.0016(4) 0.0053(4) -0.0027(4)
C10 0.0160(5) 0.0210(5) 0.0196(6) -0.0050(4) -0.0006(4) -0.0036(4)
C11 0.0162(5) 0.0160(5) 0.0175(5) -0.0020(4) 0.0011(4) -0.0027(4)
C12 0.0173(5) 0.0169(5) 0.0211(6) -0.0010(4) -0.0006(4) -0.0004(4)
C13 0.0243(6) 0.0200(5) 0.0179(6) 0.0037(4) 0.0016(4) 0.0010(4)
C14 0.0342(6) 0.0236(6) 0.0174(6) -0.0001(4) 0.0048(4) 0.0015(5)
C15 0.0280(6) 0.0223(6) 0.0223(6) 0.0047(4) 0.0039(4) -0.0032(4)
C16 0.0304(6) 0.0341(6) 0.0227(6) 0.0084(5) -0.0005(5) 0.0000(5)

loop_
_atom_type_symbol
_atom_type_description
_atom_type_scat_dispersion_real
_atom_type_scat_dispersion_imag
_atom_type_scat_source
C C 0.0181 0.0091 'International Tables Vol C Tables 4.2.6.8 and 6.1.1.4'
H H 0.0000 0.0000 'International Tables Vol C Tables 4.2.6.8 and 6.1.1.4'
O O 0.0492 0.0322 'International Tables Vol C Tables 4.2.6.8 and 6.1.1.4'

loop_
_geom_angle_atom_site_label_1
_geom_angle_atom_site_label_2
_geom_angle_atom_site_label_3
_geom_angle
_geom_angle_publ_flag
C5 O2 C6 115.74(7) yes
C4 C1 H1A 109.5 ?
C4 C1 H1B 109.5 ?
H1A C1 H1B 109.5 ?
C4 C1 H1C 109.5 ?
H1A C1 H1C 109.5 ?
H1B C1 H1C 109.5 ?
C4 C2 H2A 109.5 ?
C4 C2 H2B 109.5 ?
H2A C2 H2B 109.5 ?
C4 C2 H2C 109.5 ?
H2A C2 H2C 109.5 ?
H2B C2 H2C 109.5 ?
C4 C3 H3A 109.5 ?
C4 C3 H3B 109.5 ?
H3A C3 H3B 109.5 ?
C4 C3 H3C 109.5 ?
H3A C3 H3C 109.5 ?
H3B C3 H3C 109.5 ?
C5 C4 C3 113.14(8) ?
C5 C4 C2 108.83(8) ?
C3 C4 C2 110.14(9) ?
C5 C4 C1 105.24(8) ?
C3 C4 C1 109.71(9) ?
C2 C4 C1 109.64(9) ?
O1 C5 O2 122.73(9) ?
O1 C5 C4 124.91(9) ?
O2 C5 C4 112.28(8) ?
C7 C6 O2 117.89(9) ?
C7 C6 C11 123.22(9) ?
O2 C6 C11 118.87(8) ?
C6 C7 C8 120.06(9) ?
C6 C7 H7 120.0 ?
C8 C7 H7 120.0 ?
C7 C8 C9 109.33(8) ?
C7 C8 H8A 109.8 ?
C9 C8 H8A 109.8 ?
C7 C8 H8B 109.8 ?
C9 C8 H8B 109.8 ?
H8A C8 H8B 108.3 ?
C10 C9 C8 114.12(9) ?
C10 C9 H9A 108.7 ?
C8 C9 H9A 108.7 ?
C10 C9 H9B 108.7 ?
C8 C9 H9B 108.7 ?
H9A C9 H9B 107.6 ?
O3 C10 C9 121.16(10) ?
O3 C10 C11 122.07(10) ?
C9 C10 C11 116.77(9) ?
C12 C11 C6 130.08(10) ?
C12 C11 C10 115.86(9) ?
C6 C11 C10 113.85(9) ?
C11 C12 C13 133.42(10) ?
C11 C12 H12 113.3 ?
C13 C12 H12 113.3 ?
C12 C13 C14 113.39(9) ?
C12 C13 C15 108.97(9) ?
C14 C13 C15 110.98(9) ?
C12 C13 C16 107.31(9) ?
C14 C13 C16 107.53(9) ?
C15 C13 C16 108.47(9) ?
C13 C14 H14A 109.5 ?
C13 C14 H14B 109.5 ?
H14A C14 H14B 109.5 ?
C13 C14 H14C 109.5 ?
H14A C14 H14C 109.5 ?
H14B C14 H14C 109.5 ?
C13 C15 H15A 109.5 ?
C13 C15 H15B 109.5 ?
H15A C15 H15B 109.5 ?
C13 C15 H15C 109.5 ?
H15A C15 H15C 109.5 ?
H15B C15 H15C 109.5 ?
C13 C16 H16A 109.5 ?
C13 C16 H16B 109.5 ?
H16A C16 H16B 109.5 ?
C13 C16 H16C 109.5 ?
H16A C16 H16C 109.5 ?
H16B C16 H16C 109.5 ?

loop_
_geom_bond_atom_site_label_1
_geom_bond_atom_site_label_2
_geom_bond_distance
_geom_bond_publ_flag
O1 C5 1.2024(13) yes
O2 C5 1.3653(12) yes
O2 C6 1.4156(12) yes
O3 C10 1.2156(13) yes
C1 C4 1.5407(14) ?
C1 H1A 0.9800 ?
C1 H1B 0.9800 ?
C1 H1C 0.9800 ?
C2 C4 1.5332(14) ?
C2 H2A 0.9800 ?
C2 H2B 0.9800 ?
C2 H2C 0.9800 ?
C3 C4 1.5295(14) ?
C3 H3A 0.9800 ?
C3 H3B 0.9800 ?
C3 H3C 0.9800 ?
C4 C5 1.5254(13) ?
C6 C7 1.3260(15) ?
C6 C11 1.4743(14) ?
C7 C8 1.4989(15) ?
C7 H7 0.9500 ?
C8 C9 1.5310(15) ?
C8 H8A 0.9900 ?
C8 H8B 0.9900 ?
C9 C10 1.5112(15) ?
C9 H9A 0.9900 ?
C9 H9B 0.9900 ?
C10 C11 1.5144(14) ?
C11 C12 1.3441(14) ?
C12 C13 1.5162(14) ?
C12 H12 0.9500 ?
C13 C14 1.5347(15) ?
C13 C15 1.5371(15) ?
C13 C16 1.5381(15) ?
C14 H14A 0.9800 ?
C14 H14B 0.9800 ?
C14 H14C 0.9800 ?
C15 H15A 0.9800 ?
C15 H15B 0.9800 ?
C15 H15C 0.9800 ?
C16 H16A 0.9800 ?
C16 H16B 0.9800 ?
C16 H16C 0.9800 ?

loop_
_geom_torsion_atom_site_label_1
_geom_torsion_atom_site_label_2
_geom_torsion_atom_site_label_3
_geom_torsion_atom_site_label_4
_geom_torsion
C6 O2 C5 O1 5.77(13)
C6 O2 C5 C4 -171.10(8)
C3 C4 C5 O1 162.66(10)
C2 C4 C5 O1 39.89(13)
C1 C4 C5 O1 -77.56(12)
C3 C4 C5 O2 -20.55(12)
C2 C4 C5 O2 -143.32(9)
C1 C4 C5 O2 99.23(9)
C5 O2 C6 C7 104.54(10)
C5 O2 C6 C11 -76.72(11)
O2 C6 C7 C8 -177.95(9)
C11 C6 C7 C8 3.37(15)
C6 C7 C8 C9 37.00(13)
C7 C8 C9 C10 -50.22(12)
C8 C9 C10 O3 -153.63(10)
C8 C9 C10 C11 26.02(12)
C7 C6 C11 C12 144.47(12)
O2 C6 C11 C12 -34.20(15)
C7 C6 C11 C10 -29.96(14)
O2 C6 C11 C10 151.37(8)
O3 C10 C11 C12 17.44(14)
C9 C10 C11 C12 -162.21(9)
O3 C10 C11 C6 -167.30(9)
C9 C10 C11 C6 13.06(12)
C6 C11 C12 C13 -2.93(19)
C10 C11 C12 C13 171.41(10)
C11 C12 C13 C14 -38.60(16)
C11 C12 C13 C15 85.54(13)
C11 C12 C13 C16 -157.20(11)

loop_
_cod_related_entry_id
_cod_related_entry_database
_cod_related_entry_code
1 ChemSpider 30659512
